data_7154963
loop_
_publ_author_name
'Talipov, Marat R.'
'Hossain, Mohammad M.'
'Boddeda, Anitha'
'Thakur, Khushabu'
'Rathore, Rajendra'

_publ_section_title
;
 A search for blues brothers: X-ray crystallographic/spectroscopic
 characterization of the tetraarylbenzidine cation radical as a product of
 aging of solid magic blue.
;
_journal_issue 10
_journal_name_full 'Organic &amp; biomolecular chemistry'
_journal_page_first 2961
_journal_page_last 2968
_journal_paper_doi 10.1039/c6ob00140h
_journal_volume 14
_journal_year 2016
_chemical_formula_moiety 'C36 H24 Br4 N2, Cl6 Sb, C H2 Cl2'
_chemical_formula_sum 'C37 H26 Br4 Cl8 N2 Sb'
_chemical_formula_weight 1223.59
_chemical_name_systematic
;
 ? 
;
_space_group_crystal_system monoclinic
_space_group_IT_number 14
_space_group_name_Hall '-P 2yn'
_space_group_name_H-M_alt 'P 1 21/n 1'
_symmetry_space_group_name_Hall '-P 2yn'
_symmetry_space_group_name_H-M 'P 1 21/n 1'
_atom_sites_solution_hydrogens geom
_atom_sites_solution_primary iterative
_atom_sites_solution_secondary difmap
_audit_creation_date 2015-02-25
_audit_creation_method
;
Olex2 1.2
(compiled 2015.01.26 svn.r3150 for OlexSys, GUI svn.r4998)
;
_audit_update_record
;
2016-01-07 deposited with the CCDC.
2016-02-03 downloaded from the CCDC.
;
_cell_angle_alpha 90.00
_cell_angle_beta 91.4952(10)
_cell_angle_gamma 90.00
_cell_formula_units_Z 4
_cell_length_a 15.37545(18)
_cell_length_b 14.15367(14)
_cell_length_c 19.4760(2)
_cell_measurement_reflns_used 18498
_cell_measurement_temperature 100.00(10)
_cell_measurement_theta_max 73.8380
_cell_measurement_theta_min 3.5670
_cell_volume 4236.91(8)
_computing_cell_refinement
;
CrysAlisPro, Agilent Technologies,
Version 1.171.37.35 (release 13-08-2014 CrysAlis171 .NET)
(compiled Aug 13 2014,18:06:01)
;
_computing_data_collection
;
CrysAlisPro, Agilent Technologies,
Version 1.171.37.35 (release 13-08-2014 CrysAlis171 .NET)
(compiled Aug 13 2014,18:06:01)
;
_computing_data_reduction
;
CrysAlisPro, Agilent Technologies,
Version 1.171.37.35 (release 13-08-2014 CrysAlis171 .NET)
(compiled Aug 13 2014,18:06:01)
;
_computing_molecular_graphics 'Olex2 (Dolomanov et al., 2009)'
_computing_publication_material 'Olex2 (Dolomanov et al., 2009)'
_computing_structure_refinement 'XL (Sheldrick, 2008)'
_computing_structure_solution 'olex2.solve (Bourhis et al., 2015)'
_diffrn_ambient_environment N~2~
_diffrn_ambient_temperature 100.00(10)
_diffrn_detector 'CCD plate'
_diffrn_detector_area_resol_mean 10.3756
_diffrn_detector_type Atlas
_diffrn_measured_fraction_theta_full 0.995
_diffrn_measured_fraction_theta_max 0.982
_diffrn_measurement_details
;
  1 omega  -49.00   35.00   1.0000    1.0450
omega____ theta____ kappa____ phi______ frames
    -      -40.8987   37.0000  150.0000 84

  2 omega  -75.00   38.00   1.0000    1.0450
omega____ theta____ kappa____ phi______ frames
    -      -40.8987   77.0000  -60.0000 113

  3 omega  -49.00   35.00   1.0000    1.0450
omega____ theta____ kappa____ phi______ frames
    -      -40.8987   37.0000 -150.0000 84

  4 omega   23.00   98.00   1.0000    1.0450
omega____ theta____ kappa____ phi______ frames
    -       40.8987 -125.0000 -180.0000 75

  5 omega   30.00   91.00   1.0000    4.1850
omega____ theta____ kappa____ phi______ frames
    -      107.6628  -30.0000 -150.0000 61

  6 omega   30.00   91.00   1.0000    4.1850
omega____ theta____ kappa____ phi______ frames
    -      107.6628  -30.0000   60.0000 61

  7 omega   94.00  178.00   1.0000    4.1850
omega____ theta____ kappa____ phi______ frames
    -      107.6628  125.0000    0.0000 84

  8 omega   33.00  121.00   1.0000    4.1850
omega____ theta____ kappa____ phi______ frames
    -      107.6628 -125.0000  150.0000 88

  9 omega   24.00  109.00   1.0000    4.1850
omega____ theta____ kappa____ phi______ frames
    -      107.6628  -94.0000  -60.0000 85

 10 omega   77.00  178.00   1.0000    4.1850
omega____ theta____ kappa____ phi______ frames
    -      107.6628   30.0000 -120.0000 101

 11 omega   30.00   91.00   1.0000    4.1850
omega____ theta____ kappa____ phi______ frames
    -      107.6628  -30.0000  120.0000 61

 12 omega   94.00  178.00   1.0000    4.1850
omega____ theta____ kappa____ phi______ frames
    -      107.6628  125.0000  -90.0000 84

 13 omega   33.00   98.00   1.0000    4.1850
omega____ theta____ kappa____ phi______ frames
    -      107.6628  -45.0000  -60.0000 65

 14 omega -115.00  -11.00   1.0000    1.0450
omega____ theta____ kappa____ phi______ frames
    -      -40.8987  -57.0000  -60.0000 104

 15 omega -115.00  -11.00   1.0000    1.0450
omega____ theta____ kappa____ phi______ frames
    -      -40.8987  -57.0000 -180.0000 104

 16 omega -115.00  -11.00   1.0000    1.0450
omega____ theta____ kappa____ phi______ frames
    -      -40.8987  -57.0000   60.0000 104

 17 omega   77.00  121.00   1.0000    4.1850
omega____ theta____ kappa____ phi______ frames
    -      107.6628   61.0000 -180.0000 44

 18 omega   46.00  178.00   1.0000    4.1850
omega____ theta____ kappa____ phi______ frames
    -      107.6628   15.0000   30.0000 132

 19 omega   46.00  178.00   1.0000    4.1850
omega____ theta____ kappa____ phi______ frames
    -      107.6628   15.0000  150.0000 132
;
_diffrn_measurement_device 'four-circle diffractometer'
_diffrn_measurement_device_type 'SuperNova, Dual, Cu at zero, Atlas'
_diffrn_measurement_method '\w scans'
_diffrn_orient_matrix_UB_11 -0.0010563000
_diffrn_orient_matrix_UB_12 0.1082999000
_diffrn_orient_matrix_UB_13 0.0079741000
_diffrn_orient_matrix_UB_21 -0.0899565000
_diffrn_orient_matrix_UB_22 -0.0058643000
_diffrn_orient_matrix_UB_23 0.0327968000
_diffrn_orient_matrix_UB_31 0.0440588000
_diffrn_orient_matrix_UB_32 -0.0095238000
_diffrn_orient_matrix_UB_33 0.0715910000
_diffrn_radiation_monochromator mirror
_diffrn_radiation_probe x-ray
_diffrn_radiation_type CuK\a
_diffrn_radiation_wavelength 1.54184
_diffrn_reflns_av_R_equivalents 0.0366
_diffrn_reflns_av_unetI/netI 0.0238
_diffrn_reflns_limit_h_max 19
_diffrn_reflns_limit_h_min -18
_diffrn_reflns_limit_k_max 17
_diffrn_reflns_limit_k_min -17
_diffrn_reflns_limit_l_max 23
_diffrn_reflns_limit_l_min -19
_diffrn_reflns_number 41012
_diffrn_reflns_theta_full 72.00
_diffrn_reflns_theta_max 74.10
_diffrn_reflns_theta_min 3.62
_diffrn_source 'sealed X-ray tube'
_diffrn_source_type 'SuperNova (Cu) X-ray Source'
_exptl_absorpt_coefficient_mu 14.474
_exptl_absorpt_correction_T_max 0.656
_exptl_absorpt_correction_T_min 0.144
_exptl_absorpt_correction_type gaussian
_exptl_absorpt_process_details
;
CrysAlisPro, Agilent Technologies,
Version 1.171.37.35 (release 13-08-2014 CrysAlis171 .NET)
(compiled Aug 13 2014,18:06:01)
Numerical absorption correction based on gaussian integration over
            a multifaceted crystal model
Empirical absorption correction using spherical harmonics,
 implemented in SCALE3 ABSPACK scaling algorithm.
;
_exptl_crystal_colour brown
_exptl_crystal_colour_primary brown
_exptl_crystal_density_diffrn 1.918
_exptl_crystal_density_method 'not measured'
_exptl_crystal_description plate
_exptl_crystal_F_000 2356
_exptl_crystal_size_max 0.2391
_exptl_crystal_size_mid 0.105
_exptl_crystal_size_min 0.0323
_refine_diff_density_max 1.360
_refine_diff_density_min -1.097
_refine_diff_density_rms 0.089
_refine_ls_extinction_method none
_refine_ls_goodness_of_fit_ref 1.023
_refine_ls_hydrogen_treatment constr
_refine_ls_matrix_type full
_refine_ls_number_parameters 469
_refine_ls_number_reflns 8456
_refine_ls_number_restraints 0
_refine_ls_restrained_S_all 1.023
_refine_ls_R_factor_all 0.0310
_refine_ls_R_factor_gt 0.0266
_refine_ls_shift/su_max 0.002
_refine_ls_shift/su_mean 0.000
_refine_ls_structure_factor_coef Fsqd
_refine_ls_weighting_details 'calc w=1/[\s^2^(Fo^2^)+(0.0293P)^2^+6.6529P] where P=(Fo^2^+2Fc^2^)/3'
_refine_ls_weighting_scheme calc
_refine_ls_wR_factor_gt 0.0628
_refine_ls_wR_factor_ref 0.0659
_reflns_number_gt 7643
_reflns_number_total 8456
_reflns_threshold_expression >2sigma(I)
_cod_data_source_file c6ob00140h2.cif
_cod_data_source_block raj25f
_cod_depositor_comments 'Adding full bibliography for 7154963--7154965.cif.'
_cod_original_cell_volume 4236.90(8)
_cod_database_code 7154963
_audit_block_doi 10.5517/cc1kj519
_chemical_oxdiff_formula 'Sb Cl6 C36 N2 H24 Br4 C H2 Cl2'
_reflns_odcompleteness_completeness 99.96
_reflns_odcompleteness_iscentric 1
_reflns_odcompleteness_theta 66.97
_olex2_refinement_description
;
1. Fixed Uiso
 At 1.2 times of:
  All C(H) groups, All C(H,H) groups
2.a Secondary CH2 refined with riding coordinates:
 C1S(H1SA,H1SB)
2.b Aromatic/amide H refined with riding coordinates:
 C2(H2), C3(H3), C5(H5), C6(H6), C8(H8), C9(H9), C11(H11), C12(H12), C14(H14),
 C15(H15), C17(H17), C18(H18), C20(H20), C21(H21), C23(H23), C24(H24), C26(H26),
  C27(H27), C29(H29), C30(H30), C32(H32), C33(H33), C35(H35), C36(H36)
;
_olex2_date_sample_data_collection 2015-02-24
_olex2_date_sample_submission 2015-02-24
_olex2_submission_special_instructions 'No special instructions were received'

loop_
_space_group_symop_id
_space_group_symop_operation_xyz
1 'x, y, z'
2 '-x+1/2, y+1/2, -z+1/2'
3 '-x, -y, -z'
4 'x-1/2, -y-1/2, z-1/2'

loop_
_atom_site_label
_atom_site_type_symbol
_atom_site_fract_x
_atom_site_fract_y
_atom_site_fract_z
_atom_site_U_iso_or_equiv
_atom_site_adp_type
_atom_site_occupancy
_atom_site_calc_flag
_atom_site_refinement_flags_posn
Br1 Br 0.07165(3) 0.34467(4) 0.023463(19) 0.04900(12) Uani 1 d .
Br2 Br 0.09076(2) 0.39541(2) 0.533042(16) 0.02708(8) Uani 1 d .
Br3 Br 0.91387(2) 1.08547(3) -0.037877(17) 0.03119(8) Uani 1 d .
Br4 Br 0.88029(2) 1.21612(2) 0.471166(17) 0.03113(8) Uani 1 d .
N1 N 0.25688(15) 0.52744(16) 0.26958(12) 0.0184(5) Uani 1 d .
N2 N 0.73237(15) 0.99285(16) 0.22788(12) 0.0178(5) Uani 1 d .
C1 C 0.45916(18) 0.72646(18) 0.25290(15) 0.0173(5) Uani 1 d .
C2 C 0.40775(18) 0.6973(2) 0.19574(15) 0.0195(5) Uani 1 d .
H2 H 0.4199 0.7230 0.1520 0.023 Uiso 1 calc R
C3 C 0.34090(18) 0.6334(2) 0.20047(15) 0.0191(5) Uani 1 d .
H3 H 0.3075 0.6164 0.1606 0.023 Uiso 1 calc R
C4 C 0.32188(18) 0.59285(19) 0.26480(15) 0.0176(5) Uani 1 d .
C5 C 0.37286(19) 0.62059(19) 0.32310(15) 0.0194(5) Uani 1 d .
H5 H 0.3612 0.5943 0.3668 0.023 Uiso 1 calc R
C6 C 0.43854(19) 0.6847(2) 0.31699(15) 0.0204(6) Uani 1 d .
H6 H 0.4716 0.7021 0.3569 0.024 Uiso 1 calc R
C7 C 0.52880(17) 0.79450(19) 0.24653(15) 0.0178(5) Uani 1 d .
C8 C 0.54659(18) 0.83935(19) 0.18307(15) 0.0194(5) Uani 1 d .
H8 H 0.5113 0.8246 0.1438 0.023 Uiso 1 calc R
C9 C 0.61268(18) 0.9029(2) 0.17664(15) 0.0187(5) Uani 1 d .
H9 H 0.6227 0.9306 0.1331 0.022 Uiso 1 calc R
C10 C 0.66644(17) 0.92826(19) 0.23360(15) 0.0178(5) Uani 1 d .
C11 C 0.64934(18) 0.8852(2) 0.29754(15) 0.0200(6) Uani 1 d .
H11 H 0.6840 0.9013 0.3369 0.024 Uiso 1 calc R
C12 C 0.58354(18) 0.8206(2) 0.30333(15) 0.0195(6) Uani 1 d .
H12 H 0.5742 0.7923 0.3468 0.023 Uiso 1 calc R
C13 C 0.21530(19) 0.48566(19) 0.20972(15) 0.0188(5) Uani 1 d .
C14 C 0.2636(2) 0.4353(2) 0.16260(16) 0.0241(6) Uani 1 d .
H14 H 0.3249 0.4297 0.1686 0.029 Uiso 1 calc R
C15 C 0.2208(2) 0.3934(2) 0.10675(17) 0.0303(7) Uani 1 d .
H15 H 0.2526 0.3582 0.0743 0.036 Uiso 1 calc R
C16 C 0.1321(2) 0.4033(2) 0.09887(16) 0.0296(7) Uani 1 d .
C17 C 0.0840(2) 0.4551(2) 0.14425(17) 0.0292(7) Uani 1 d .
H17 H 0.0231 0.4632 0.1369 0.035 Uiso 1 calc R
C18 C 0.1262(2) 0.4952(2) 0.20091(17) 0.0259(6) Uani 1 d .
H18 H 0.0939 0.5293 0.2337 0.031 Uiso 1 calc R
C19 C 0.22191(18) 0.4985(2) 0.33434(14) 0.0187(5) Uani 1 d .
C20 C 0.18874(19) 0.5646(2) 0.37949(16) 0.0228(6) Uani 1 d .
H20 H 0.1920 0.6302 0.3695 0.027 Uiso 1 calc R
C21 C 0.1508(2) 0.5337(2) 0.43932(16) 0.0250(6) Uani 1 d .
H21 H 0.1279 0.5781 0.4707 0.030 Uiso 1 calc R
C22 C 0.14648(18) 0.4379(2) 0.45312(15) 0.0210(6) Uani 1 d .
C23 C 0.18216(19) 0.3720(2) 0.40928(15) 0.0224(6) Uani 1 d .
H23 H 0.1813 0.3066 0.4204 0.027 Uiso 1 calc R
C24 C 0.2191(2) 0.4028(2) 0.34910(16) 0.0228(6) Uani 1 d .
H24 H 0.2424 0.3584 0.3180 0.027 Uiso 1 calc R
C25 C 0.77173(18) 1.0133(2) 0.16359(14) 0.0182(5) Uani 1 d .
C26 C 0.78719(19) 1.1070(2) 0.14614(16) 0.0223(6) Uani 1 d .
H26 H 0.7692 1.1565 0.1755 0.027 Uiso 1 calc R
C27 C 0.8288(2) 1.1279(2) 0.08588(16) 0.0241(6) Uani 1 d .
H27 H 0.8391 1.1917 0.0734 0.029 Uiso 1 calc R
C28 C 0.85529(18) 1.0551(2) 0.04396(15) 0.0228(6) Uani 1 d .
C29 C 0.83992(19) 0.9615(2) 0.06029(16) 0.0241(6) Uani 1 d .
H29 H 0.8581 0.9124 0.0307 0.029 Uiso 1 calc R
C30 C 0.79749(19) 0.9402(2) 0.12077(15) 0.0214(6) Uani 1 d .
H30 H 0.7862 0.8764 0.1327 0.026 Uiso 1 calc R
C31 C 0.76649(18) 1.04295(19) 0.28663(14) 0.0178(5) Uani 1 d .
C32 C 0.85616(18) 1.0485(2) 0.29779(15) 0.0210(6) Uani 1 d .
H32 H 0.8942 1.0176 0.2673 0.025 Uiso 1 calc R
C33 C 0.8899(2) 1.0989(2) 0.35335(16) 0.0241(6) Uani 1 d .
H33 H 0.9509 1.1019 0.3618 0.029 Uiso 1 calc R
C34 C 0.8334(2) 1.1450(2) 0.39635(15) 0.0231(6) Uani 1 d .
C35 C 0.7446(2) 1.1399(2) 0.38602(16) 0.0245(6) Uani 1 d .
H35 H 0.7069 1.1714 0.4164 0.029 Uiso 1 calc R
C36 C 0.71073(19) 1.0887(2) 0.33106(15) 0.0220(6) Uani 1 d .
H36 H 0.6495 1.0847 0.3236 0.026 Uiso 1 calc R
Sb1 Sb 0.500818(11) 0.271377(12) 0.242936(9) 0.01529(5) Uani 1 d .
Cl1 Cl 0.47328(4) 0.42386(5) 0.28676(4) 0.02393(14) Uani 1 d .
Cl2 Cl 0.52108(5) 0.21632(6) 0.35672(4) 0.03051(16) Uani 1 d .
Cl3 Cl 0.65134(4) 0.30331(5) 0.23451(4) 0.02462(14) Uani 1 d .
Cl4 Cl 0.35094(4) 0.23604(5) 0.24926(4) 0.02663(15) Uani 1 d .
Cl5 Cl 0.52874(4) 0.11850(5) 0.19902(4) 0.02348(14) Uani 1 d .
Cl6 Cl 0.47889(5) 0.32849(6) 0.12965(4) 0.03252(17) Uani 1 d .
Cl7 Cl 0.21941(8) 0.62518(8) -0.00754(6) 0.0576(3) Uani 1 d .
Cl8 Cl 0.39735(7) 0.56281(10) 0.02042(5) 0.0592(3) Uani 1 d .
C1S C 0.3243(3) 0.6136(3) -0.0400(2) 0.0447(9) Uani 1 d .
H1SA H 0.3461 0.6766 -0.0533 0.054 Uiso 1 calc R
H1SB H 0.3216 0.5736 -0.0818 0.054 Uiso 1 calc R

loop_
_atom_site_aniso_label
_atom_site_aniso_U_11
_atom_site_aniso_U_22
_atom_site_aniso_U_33
_atom_site_aniso_U_23
_atom_site_aniso_U_13
_atom_site_aniso_U_12
Br1 0.0485(2) 0.0774(3) 0.02125(18) -0.01385(18) 0.00294(16) -0.0268(2)
Br2 0.02793(16) 0.03593(17) 0.01763(15) 0.00261(12) 0.00546(12) -0.00478(13)
Br3 0.02814(16) 0.0461(2) 0.01956(16) 0.00734(14) 0.00578(12) -0.00222(14)
Br4 0.04131(19) 0.03323(17) 0.01869(16) -0.00337(13) -0.00249(13) -0.01168(14)
N1 0.0206(11) 0.0186(11) 0.0162(12) -0.0003(9) 0.0038(9) -0.0021(9)
N2 0.0194(11) 0.0188(11) 0.0152(11) -0.0008(9) 0.0018(9) -0.0007(9)
C1 0.0175(13) 0.0148(12) 0.0195(14) 0.0006(10) 0.0019(10) 0.0022(10)
C2 0.0199(13) 0.0196(13) 0.0191(14) 0.0031(11) 0.0042(11) 0.0003(10)
C3 0.0173(13) 0.0206(13) 0.0194(14) 0.0012(11) -0.0013(10) 0.0012(10)
C4 0.0178(12) 0.0150(12) 0.0202(14) 0.0006(10) 0.0037(10) 0.0014(10)
C5 0.0245(14) 0.0173(13) 0.0163(13) 0.0014(10) 0.0026(11) -0.0009(11)
C6 0.0245(14) 0.0193(13) 0.0173(14) -0.0009(11) 0.0002(11) -0.0011(11)
C7 0.0168(12) 0.0151(12) 0.0216(14) 0.0001(10) 0.0018(10) 0.0017(10)
C8 0.0208(13) 0.0176(13) 0.0197(14) -0.0002(10) -0.0007(11) 0.0001(10)
C9 0.0209(13) 0.0192(13) 0.0162(13) 0.0006(10) 0.0011(11) -0.0012(10)
C10 0.0157(12) 0.0169(12) 0.0207(14) 0.0001(11) 0.0031(10) 0.0019(10)
C11 0.0193(13) 0.0236(14) 0.0172(14) 0.0013(11) 0.0011(11) 0.0012(11)
C12 0.0184(13) 0.0214(13) 0.0190(14) 0.0046(11) 0.0024(11) 0.0016(10)
C13 0.0232(14) 0.0164(12) 0.0169(14) 0.0003(10) 0.0030(11) -0.0034(10)
C14 0.0258(14) 0.0266(15) 0.0202(15) -0.0019(12) 0.0040(12) 0.0026(12)
C15 0.0342(17) 0.0350(17) 0.0218(16) -0.0065(13) 0.0047(13) 0.0011(14)
C16 0.0336(17) 0.0380(17) 0.0173(15) -0.0023(13) 0.0015(12) -0.0138(14)
C17 0.0206(14) 0.0389(18) 0.0280(17) -0.0009(14) 0.0007(12) -0.0076(13)
C18 0.0224(14) 0.0269(15) 0.0289(16) -0.0057(12) 0.0072(12) -0.0042(12)
C19 0.0200(13) 0.0209(13) 0.0154(13) 0.0015(11) 0.0032(10) -0.0020(10)
C20 0.0248(14) 0.0198(13) 0.0239(15) -0.0001(11) 0.0040(12) 0.0018(11)
C21 0.0299(15) 0.0252(15) 0.0200(15) -0.0043(12) 0.0052(12) 0.0031(12)
C22 0.0191(13) 0.0280(14) 0.0158(14) 0.0010(11) 0.0004(10) -0.0049(11)
C23 0.0271(15) 0.0199(13) 0.0203(14) 0.0001(11) 0.0021(12) -0.0063(11)
C24 0.0277(15) 0.0194(13) 0.0214(15) -0.0043(11) 0.0041(12) -0.0013(11)
C25 0.0176(12) 0.0217(13) 0.0153(13) 0.0014(11) 0.0022(10) -0.0013(10)
C26 0.0249(14) 0.0189(13) 0.0230(15) -0.0013(11) 0.0018(11) 0.0001(11)
C27 0.0270(15) 0.0240(14) 0.0213(15) 0.0038(12) -0.0007(12) -0.0050(12)
C28 0.0175(13) 0.0342(16) 0.0167(14) 0.0038(12) 0.0007(11) -0.0025(11)
C29 0.0242(14) 0.0288(15) 0.0194(15) -0.0030(12) 0.0032(11) 0.0016(12)
C30 0.0226(14) 0.0205(13) 0.0213(15) 0.0001(11) 0.0022(11) 0.0000(11)
C31 0.0212(13) 0.0170(12) 0.0153(13) 0.0015(10) 0.0006(10) -0.0018(10)
C32 0.0191(13) 0.0205(13) 0.0235(15) 0.0004(11) 0.0030(11) -0.0013(11)
C33 0.0229(14) 0.0267(15) 0.0227(15) 0.0018(12) 0.0002(11) -0.0069(12)
C34 0.0327(16) 0.0198(13) 0.0169(14) 0.0029(11) -0.0007(12) -0.0048(12)
C35 0.0298(15) 0.0239(14) 0.0200(15) -0.0009(12) 0.0035(12) 0.0024(12)
C36 0.0207(14) 0.0250(14) 0.0204(15) -0.0039(11) 0.0012(11) 0.0006(11)
Sb1 0.01505(9) 0.01774(9) 0.01315(9) -0.00218(6) 0.00164(6) 0.00122(6)
Cl1 0.0223(3) 0.0195(3) 0.0302(4) -0.0061(3) 0.0056(3) 0.0010(2)
Cl2 0.0376(4) 0.0393(4) 0.0149(3) 0.0036(3) 0.0047(3) 0.0166(3)
Cl3 0.0159(3) 0.0235(3) 0.0346(4) -0.0056(3) 0.0034(3) -0.0008(2)
Cl4 0.0169(3) 0.0251(3) 0.0382(4) -0.0088(3) 0.0059(3) -0.0014(2)
Cl5 0.0219(3) 0.0211(3) 0.0278(4) -0.0082(3) 0.0070(3) -0.0001(2)
Cl6 0.0336(4) 0.0481(4) 0.0160(3) 0.0062(3) 0.0034(3) 0.0152(3)
Cl7 0.0563(6) 0.0556(6) 0.0618(7) 0.0195(5) 0.0174(5) 0.0150(5)
Cl8 0.0428(5) 0.0994(9) 0.0353(5) 0.0030(5) -0.0022(4) -0.0068(5)
C1S 0.058(3) 0.044(2) 0.032(2) -0.0019(16) 0.0083(18) 0.0011(18)

loop_
_atom_type_symbol
_atom_type_description
_atom_type_scat_dispersion_real
_atom_type_scat_dispersion_imag
_atom_type_scat_source
C C 0.0181 0.0091 'International Tables Vol C Tables 4.2.6.8 and 6.1.1.4'
H H 0.0000 0.0000 'International Tables Vol C Tables 4.2.6.8 and 6.1.1.4'
N N 0.0311 0.0180 'International Tables Vol C Tables 4.2.6.8 and 6.1.1.4'
Cl Cl 0.3639 0.7018 'International Tables Vol C Tables 4.2.6.8 and 6.1.1.4'
Br Br -0.6763 1.2805 'International Tables Vol C Tables 4.2.6.8 and 6.1.1.4'
Sb Sb -0.0562 5.8946 'International Tables Vol C Tables 4.2.6.8 and 6.1.1.4'

loop_
_exptl_crystal_face_index_h
_exptl_crystal_face_index_k
_exptl_crystal_face_index_l
_exptl_crystal_face_perp_dist
_exptl_oxdiff_crystal_face_indexfrac_h
_exptl_oxdiff_crystal_face_indexfrac_k
_exptl_oxdiff_crystal_face_indexfrac_l
_exptl_oxdiff_crystal_face_x
_exptl_oxdiff_crystal_face_y
_exptl_oxdiff_crystal_face_z
-1 0 13 0.0264 -1.0002 0.0000 13.0000 0.1047 0.5163 0.8866
5 0 -11 0.0546 5.0002 -0.0000 -10.9999 -0.0930 -0.8106 -0.5672
7 0 8 0.0161 6.9999 -0.0000 8.0000 0.0564 -0.3673 0.8811
-7 0 -8 0.0161 -6.9999 0.0000 -8.0000 -0.0564 0.3673 -0.8811
-1 9 5 0.1122 -0.9999 9.0000 4.9999 1.0156 0.2012 0.2282
1 -9 -5 0.1122 0.9999 -9.0000 -4.9999 -1.0156 -0.2012 -0.2282
1 -7 8 0.0846 0.9997 -7.0000 8.0000 -0.6954 0.2135 0.6834
-1 7 -8 0.0846 -0.9997 7.0000 -8.0000 0.6954 -0.2135 -0.6834

loop_
_geom_angle_atom_site_label_1
_geom_angle_atom_site_label_2
_geom_angle_atom_site_label_3
_geom_angle
C4 N1 C13 122.2(2)
C4 N1 C19 122.8(2)
C13 N1 C19 115.0(2)
C10 N2 C25 122.3(2)
C10 N2 C31 121.4(2)
C31 N2 C25 116.3(2)
C2 C1 C6 115.9(2)
C2 C1 C7 121.9(3)
C6 C1 C7 122.2(3)
C1 C2 H2 118.5
C3 C2 C1 123.0(3)
C3 C2 H2 118.5
C2 C3 H3 120.1
C2 C3 C4 119.9(3)
C4 C3 H3 120.1
N1 C4 C3 120.2(3)
N1 C4 C5 121.5(3)
C3 C4 C5 118.3(3)
C4 C5 H5 119.7
C6 C5 C4 120.6(3)
C6 C5 H5 119.7
C1 C6 H6 118.9
C5 C6 C1 122.3(3)
C5 C6 H6 118.9
C8 C7 C1 122.1(3)
C12 C7 C1 122.0(3)
C12 C7 C8 115.9(2)
C7 C8 H8 118.9
C9 C8 C7 122.3(3)
C9 C8 H8 118.9
C8 C9 H9 119.4
C8 C9 C10 121.1(3)
C10 C9 H9 119.4
N2 C10 C9 121.6(3)
N2 C10 C11 120.8(3)
C9 C10 C11 117.6(3)
C10 C11 H11 119.5
C12 C11 C10 120.9(3)
C12 C11 H11 119.5
C7 C12 H12 118.9
C11 C12 C7 122.2(3)
C11 C12 H12 118.9
C14 C13 N1 120.7(3)
C18 C13 N1 118.5(3)
C18 C13 C14 120.8(3)
C13 C14 H14 120.5
C15 C14 C13 119.0(3)
C15 C14 H14 120.5
C14 C15 H15 120.3
C16 C15 C14 119.5(3)
C16 C15 H15 120.3
C15 C16 Br1 120.2(3)
C15 C16 C17 122.0(3)
C17 C16 Br1 117.8(3)
C16 C17 H17 120.7
C16 C17 C18 118.7(3)
C18 C17 H17 120.7
C13 C18 C17 120.0(3)
C13 C18 H18 120.0
C17 C18 H18 120.0
C20 C19 N1 120.8(3)
C24 C19 N1 118.3(3)
C24 C19 C20 120.8(3)
C19 C20 H20 120.4
C21 C20 C19 119.2(3)
C21 C20 H20 120.4
C20 C21 H21 120.2
C22 C21 C20 119.7(3)
C22 C21 H21 120.2
C21 C22 Br2 119.7(2)
C21 C22 C23 121.2(3)
C23 C22 Br2 119.1(2)
C22 C23 H23 120.5
C24 C23 C22 119.1(3)
C24 C23 H23 120.5
C19 C24 C23 120.0(3)
C19 C24 H24 120.0
C23 C24 H24 120.0
C26 C25 N2 119.0(3)
C26 C25 C30 120.6(3)
C30 C25 N2 120.4(3)
C25 C26 H26 120.1
C27 C26 C25 119.8(3)
C27 C26 H26 120.1
C26 C27 H27 120.3
C28 C27 C26 119.4(3)
C28 C27 H27 120.3
C27 C28 Br3 118.7(2)
C27 C28 C29 121.5(3)
C29 C28 Br3 119.8(2)
C28 C29 H29 120.4
C28 C29 C30 119.2(3)
C30 C29 H29 120.4
C25 C30 C29 119.5(3)
C25 C30 H30 120.3
C29 C30 H30 120.3
C32 C31 N2 119.5(3)
C32 C31 C36 120.0(3)
C36 C31 N2 120.5(3)
C31 C32 H32 120.0
C33 C32 C31 119.9(3)
C33 C32 H32 120.0
C32 C33 H33 120.4
C34 C33 C32 119.2(3)
C34 C33 H33 120.4
C33 C34 Br4 118.9(2)
C35 C34 Br4 119.7(2)
C35 C34 C33 121.5(3)
C34 C35 H35 120.3
C34 C35 C36 119.5(3)
C36 C35 H35 120.3
C31 C36 H36 120.1
C35 C36 C31 119.9(3)
C35 C36 H36 120.1
Cl1 Sb1 Cl3 92.03(2)
Cl1 Sb1 Cl4 89.44(2)
Cl1 Sb1 Cl5 179.89(3)
Cl1 Sb1 Cl6 90.13(3)
Cl2 Sb1 Cl1 89.02(3)
Cl2 Sb1 Cl3 91.30(3)
Cl2 Sb1 Cl4 89.21(3)
Cl2 Sb1 Cl5 90.95(3)
Cl2 Sb1 Cl6 179.03(3)
Cl3 Sb1 Cl5 87.86(2)
Cl4 Sb1 Cl3 178.45(3)
Cl4 Sb1 Cl5 90.67(2)
Cl4 Sb1 Cl6 90.31(3)
Cl6 Sb1 Cl3 89.19(3)
Cl6 Sb1 Cl5 89.89(3)
Cl7 C1S Cl8 111.9(2)
Cl7 C1S H1SA 109.2
Cl7 C1S H1SB 109.2
Cl8 C1S H1SA 109.2
Cl8 C1S H1SB 109.2
H1SA C1S H1SB 107.9

loop_
_geom_bond_atom_site_label_1
_geom_bond_atom_site_label_2
_geom_bond_distance
Br1 C16 1.907(3)
Br2 C22 1.894(3)
Br3 C28 1.900(3)
Br4 C34 1.898(3)
N1 C4 1.367(4)
N1 C13 1.442(4)
N1 C19 1.443(4)
N2 C10 1.372(4)
N2 C25 1.434(4)
N2 C31 1.434(4)
C1 C2 1.410(4)
C1 C6 1.424(4)
C1 C7 1.448(4)
C2 H2 0.9500
C2 C3 1.374(4)
C3 H3 0.9500
C3 C4 1.416(4)
C4 C5 1.418(4)
C5 H5 0.9500
C5 C6 1.365(4)
C6 H6 0.9500
C7 C8 1.422(4)
C7 C12 1.421(4)
C8 H8 0.9500
C8 C9 1.365(4)
C9 H9 0.9500
C9 C10 1.412(4)
C10 C11 1.417(4)
C11 H11 0.9500
C11 C12 1.370(4)
C12 H12 0.9500
C13 C14 1.392(4)
C13 C18 1.382(4)
C14 H14 0.9500
C14 C15 1.389(5)
C15 H15 0.9500
C15 C16 1.376(5)
C16 C17 1.378(5)
C17 H17 0.9500
C17 C18 1.387(5)
C18 H18 0.9500
C19 C20 1.390(4)
C19 C24 1.384(4)
C20 H20 0.9500
C20 C21 1.387(4)
C21 H21 0.9500
C21 C22 1.385(4)
C22 C23 1.387(4)
C23 H23 0.9500
C23 C24 1.386(4)
C24 H24 0.9500
C25 C26 1.391(4)
C25 C30 1.392(4)
C26 H26 0.9500
C26 C27 1.383(4)
C27 H27 0.9500
C27 C28 1.383(4)
C28 C29 1.384(4)
C29 H29 0.9500
C29 C30 1.394(4)
C30 H30 0.9500
C31 C32 1.392(4)
C31 C36 1.393(4)
C32 H32 0.9500
C32 C33 1.386(4)
C33 H33 0.9500
C33 C34 1.384(4)
C34 C35 1.376(4)
C35 H35 0.9500
C35 C36 1.384(4)
C36 H36 0.9500
Sb1 Cl1 2.3632(7)
Sb1 Cl2 2.3620(7)
Sb1 Cl3 2.3679(7)
Sb1 Cl4 2.3644(7)
Sb1 Cl5 2.3700(7)
Sb1 Cl6 2.3656(7)
Cl7 C1S 1.756(4)
Cl8 C1S 1.758(4)
C1S H1SA 0.9900
C1S H1SB 0.9900

loop_
_geom_torsion_atom_site_label_1
_geom_torsion_atom_site_label_2
_geom_torsion_atom_site_label_3
_geom_torsion_atom_site_label_4
_geom_torsion
Br1 C16 C17 C18 177.5(3)
Br2 C22 C23 C24 176.8(2)
Br3 C28 C29 C30 179.5(2)
Br4 C34 C35 C36 179.4(2)
N1 C4 C5 C6 178.8(3)
N1 C13 C14 C15 177.9(3)
N1 C13 C18 C17 -179.3(3)
N1 C19 C20 C21 176.1(3)
N1 C19 C24 C23 -176.9(3)
N2 C10 C11 C12 -179.9(3)
N2 C25 C26 C27 177.0(3)
N2 C25 C30 C29 -176.5(3)
N2 C31 C32 C33 178.2(3)
N2 C31 C36 C35 -177.4(3)
C1 C2 C3 C4 -0.8(4)
C1 C7 C8 C9 -179.4(3)
C1 C7 C12 C11 -179.8(3)
C2 C1 C6 C5 -0.3(4)
C2 C1 C7 C8 3.2(4)
C2 C1 C7 C12 -176.8(3)
C2 C3 C4 N1 -178.4(3)
C2 C3 C4 C5 0.5(4)
C3 C4 C5 C6 0.0(4)
C4 N1 C13 C14 59.2(4)
C4 N1 C13 C18 -122.0(3)
C4 N1 C19 C20 55.5(4)
C4 N1 C19 C24 -127.1(3)
C4 C5 C6 C1 -0.1(4)
C6 C1 C2 C3 0.7(4)
C6 C1 C7 C8 -177.0(3)
C6 C1 C7 C12 3.0(4)
C7 C1 C2 C3 -179.5(3)
C7 C1 C6 C5 180.0(3)
C7 C8 C9 C10 -0.8(4)
C8 C7 C12 C11 0.2(4)
C8 C9 C10 N2 -179.2(3)
C8 C9 C10 C11 0.1(4)
C9 C10 C11 C12 0.7(4)
C10 N2 C25 C26 135.5(3)
C10 N2 C25 C30 -47.3(4)
C10 N2 C31 C32 132.2(3)
C10 N2 C31 C36 -50.0(4)
C10 C11 C12 C7 -0.9(4)
C12 C7 C8 C9 0.6(4)
C13 N1 C4 C3 10.4(4)
C13 N1 C4 C5 -168.4(3)
C13 N1 C19 C20 -121.7(3)
C13 N1 C19 C24 55.8(4)
C13 C14 C15 C16 0.6(5)
C14 C13 C18 C17 -0.6(5)
C14 C15 C16 Br1 -179.0(3)
C14 C15 C16 C17 1.1(5)
C15 C16 C17 C18 -2.6(5)
C16 C17 C18 C13 2.2(5)
C18 C13 C14 C15 -0.9(5)
C19 N1 C4 C3 -166.5(3)
C19 N1 C4 C5 14.7(4)
C19 N1 C13 C14 -123.7(3)
C19 N1 C13 C18 55.1(3)
C19 C20 C21 C22 0.0(5)
C20 C19 C24 C23 0.5(5)
C20 C21 C22 Br2 -177.6(2)
C20 C21 C22 C23 2.2(5)
C21 C22 C23 C24 -3.0(5)
C22 C23 C24 C19 1.6(5)
C24 C19 C20 C21 -1.3(5)
C25 N2 C10 C9 -22.8(4)
C25 N2 C10 C11 157.8(3)
C25 N2 C31 C32 -47.0(4)
C25 N2 C31 C36 130.7(3)
C25 C26 C27 C28 -0.6(5)
C26 C25 C30 C29 0.7(4)
C26 C27 C28 Br3 -179.1(2)
C26 C27 C28 C29 1.1(5)
C27 C28 C29 C30 -0.7(5)
C28 C29 C30 C25 -0.2(4)
C30 C25 C26 C27 -0.2(4)
C31 N2 C10 C9 158.0(3)
C31 N2 C10 C11 -21.4(4)
C31 N2 C25 C26 -45.2(4)
C31 N2 C25 C30 132.0(3)
C31 C32 C33 C34 -1.3(4)
C32 C31 C36 C35 0.3(4)
C32 C33 C34 Br4 -178.7(2)
C32 C33 C34 C35 1.5(5)
C33 C34 C35 C36 -0.7(5)
C34 C35 C36 C31 -0.2(5)
C36 C31 C32 C33 0.4(4)
